data_4341241
loop_
_publ_author_name
'Radtke, Aleksandra'
'Piszczek, Piotr'
'Muzio\/l, Tadeusz'
'Wojtczak, Andrzej'

_publ_section_title
;
 The Structural Conversion of Multinuclear Titanium(IV) \m-Oxo-complexes
;
_journal_name_full 'Inorganic Chemistry'
_journal_page_first 141006083028009
_journal_paper_doi 10.1021/ic5002545
_journal_year 2014
_chemical_formula_moiety 'Ti4 O4 4(C5 H9 O2) 4(C4 H9 O1); 0.5(C7 H8)'
_chemical_formula_sum 'C39.5 H76 O16 Ti4'
_chemical_formula_weight 998.60
_space_group_crystal_system monoclinic
_space_group_IT_number 11
_space_group_name_Hall '-P 2yb'
_space_group_name_H-M_alt 'P 1 21/m 1'
_symmetry_cell_setting monoclinic
_symmetry_Int_Tables_number 11
_symmetry_space_group_name_Hall '-P 2yb'
_symmetry_space_group_name_H-M 'P 1 21/m 1'
_atom_sites_solution_hydrogens mixed
_audit_creation_method SHELXL-2013
_cell_angle_alpha 90
_cell_angle_beta 104.16(3)
_cell_angle_gamma 90
_cell_formula_units_Z 2
_cell_length_a 12.962(3)
_cell_length_b 16.979(3)
_cell_length_c 13.317(3)
_cell_measurement_temperature 292(2)
_cell_volume 2841.8(11)
_computing_data_collection CrysAlisCCD
_computing_data_reduction 'CrysAlis 171'
_computing_publication_material CIFTAB
_computing_structure_refinement 'SHELXL-2013 (Sheldrick, 2013)'
_computing_structure_solution 'SHELXS-97 (Sheldrick, 1990)'
_diffrn_ambient_temperature 292(2)
_diffrn_measured_fraction_theta_full 0.998
_diffrn_measured_fraction_theta_max 0.999
_diffrn_measurement_device_type 'Oxford Sapphire CCD diffractometer'
_diffrn_measurement_method 'phi and omega scans'
_diffrn_radiation_probe x-ray
_diffrn_radiation_type MoK\a
_diffrn_radiation_wavelength 0.71073
_diffrn_reflns_av_R_equivalents 0.0606
_diffrn_reflns_av_unetI/netI 0.0408
_diffrn_reflns_Laue_measured_fraction_full 0.998
_diffrn_reflns_Laue_measured_fraction_max 0.999
_diffrn_reflns_limit_h_max 16
_diffrn_reflns_limit_h_min -16
_diffrn_reflns_limit_k_max 20
_diffrn_reflns_limit_k_min -21
_diffrn_reflns_limit_l_max 14
_diffrn_reflns_limit_l_min -16
_diffrn_reflns_number 21589
_diffrn_reflns_point_group_measured_fraction_full 0.998
_diffrn_reflns_point_group_measured_fraction_max 0.999
_diffrn_reflns_theta_full 25.242
_diffrn_reflns_theta_max 26.372
_diffrn_reflns_theta_min 2.303
_diffrn_source 'fine-focus sealed X-ray tube'
_exptl_absorpt_coefficient_mu 0.596
_exptl_absorpt_correction_T_max 0.8902
_exptl_absorpt_correction_T_min 0.6473
_exptl_absorpt_correction_type numerical
_exptl_absorpt_process_details 'CrysAlis CCD, Oxford 2001'
_exptl_crystal_colour colourless
_exptl_crystal_density_diffrn 1.167
_exptl_crystal_F_000 1058
_exptl_crystal_size_max 0.800
_exptl_crystal_size_mid 0.400
_exptl_crystal_size_min 0.200
_refine_diff_density_max 1.323
_refine_diff_density_min -0.438
_refine_diff_density_rms 0.106
_refine_ls_extinction_method none
_refine_ls_goodness_of_fit_ref 1.077
_refine_ls_hydrogen_treatment constr
_refine_ls_matrix_type full
_refine_ls_number_parameters 352
_refine_ls_number_reflns 6013
_refine_ls_number_restraints 136
_refine_ls_restrained_S_all 1.606
_refine_ls_R_factor_all 0.0876
_refine_ls_R_factor_gt 0.0761
_refine_ls_shift/su_max 0.001
_refine_ls_shift/su_mean 0.000
_refine_ls_structure_factor_coef Fsqd
_refine_ls_weighting_details 'w=1/[\s^2^(Fo^2^)+(0.1655P)^2^+1.0041P] where P=(Fo^2^+2Fc^2^)/3'
_refine_ls_weighting_scheme calc
_refine_ls_wR_factor_gt 0.2220
_refine_ls_wR_factor_ref 0.2399
_reflns_Friedel_coverage 0.000
_reflns_number_gt 4840
_reflns_number_total 6013
_reflns_threshold_expression 'I > 2\s(I)'
_cod_data_source_file ic5002545_si_010.cif
_cod_data_source_block structure6
_cod_original_sg_symbol_H-M 'P 21/m'
_cod_original_formula_sum 'C39.50 H76 O16 Ti4'
_cod_database_code 4341241
_shelx_space_group_comment
;
The symmetry employed for this shelxl refinement is uniquely defined
by the following loop, which should always be used as a source of
symmetry information in preference to the above space-group names.
They are only intended as comments.
;
_shelx_estimated_absorpt_t_min 0.647
_shelx_estimated_absorpt_t_max 0.890
_shelxl_version_number 2013-4

loop_
_space_group_symop_operation_xyz
'x, y, z'
'-x, y+1/2, -z'
'-x, -y, -z'
'x, -y-1/2, z'

loop_
_atom_site_label
_atom_site_type_symbol
_atom_site_fract_x
_atom_site_fract_y
_atom_site_fract_z
_atom_site_U_iso_or_equiv
_atom_site_adp_type
_atom_site_occupancy
_atom_site_site_symmetry_order
_atom_site_calc_flag
_atom_site_refinement_flags_posn
_atom_site_refinement_flags_adp
_atom_site_refinement_flags_occupancy
_atom_site_disorder_assembly
_atom_site_disorder_group
Ti1 Ti 0.95585(6) 0.7500 0.43915(6) 0.0340(2) Uani 1 2 d S T P . .
Ti2 Ti 0.72513(6) 0.7500 0.37877(6) 0.0359(2) Uani 1 2 d S T P . .
Ti3 Ti 0.84411(4) 0.66460(4) 0.24337(4) 0.0391(2) Uani 1 1 d . . . . .
O1 O 0.9428(2) 0.7500 0.2784(2) 0.0339(6) Uani 1 2 d S T P . .
O2 O 0.84082(17) 0.67662(12) 0.39986(16) 0.0333(5) Uani 1 1 d . . . . .
O3 O 0.7438(2) 0.7500 0.2286(2) 0.0379(7) Uani 1 2 d S T P . .
O4 O 1.06097(19) 0.66252(14) 0.43227(19) 0.0462(6) Uani 1 1 d . . . . .
O5 O 0.96734(19) 0.58959(14) 0.3021(2) 0.0493(6) Uani 1 1 d . . . . .
O6 O 0.7255(2) 0.58662(16) 0.2445(2) 0.0530(6) Uani 1 1 d . . . . .
O7 O 0.62313(19) 0.65800(15) 0.3229(2) 0.0480(6) Uani 1 1 d . . . . .
O10 O 0.9898(3) 0.7500 0.5749(3) 0.0522(9) Uani 1 2 d S T P B .
O9 O 0.6863(3) 0.7500 0.4965(3) 0.0518(9) Uani 1 2 d S T P . .
O8 O 0.8424(2) 0.64198(19) 0.1143(2) 0.0588(7) Uani 1 1 d . . . . .
C1 C 1.0513(3) 0.6052(2) 0.3714(3) 0.0446(8) Uani 1 1 d . . . . .
C6 C 0.6418(3) 0.5965(2) 0.2763(3) 0.0500(8) Uani 1 1 d . . . . .
C2 C 1.1454(3) 0.5481(3) 0.3834(3) 0.0580(10) Uani 1 1 d . . . . .
C15 C 0.6256(5) 0.7500 0.5715(5) 0.0596(14) Uani 1 2 d S T P . .
C7 C 0.5605(3) 0.5305(3) 0.2544(4) 0.0668(11) Uani 1 1 d . . . . .
C18 C 1.0564(6) 0.7500 0.6770(4) 0.0690(17) Uani 1 2 d S T P . .
C11 C 0.8310(4) 0.5998(3) 0.0212(3) 0.0752(14) Uani 1 1 d . . . . .
C12 C 0.8237(7) 0.5154(4) 0.0414(6) 0.125(3) Uani 1 1 d . . . . .
H12A H 0.7606 0.5053 0.0650 0.187 Uiso 1 1 calc R U . . .
H12B H 0.8851 0.4992 0.0936 0.187 Uiso 1 1 calc R U . . .
H12C H 0.8205 0.4864 -0.0211 0.187 Uiso 1 1 calc R U . . .
C8 C 0.515(2) 0.538(2) 0.1339(17) 0.146(12) Uani 0.529 1 d . U P A 1
H8A H 0.5722 0.5476 0.1015 0.220 Uiso 0.529 1 calc R U P A 1
H8B H 0.4649 0.5803 0.1191 0.220 Uiso 0.529 1 calc R U P A 1
H8C H 0.4800 0.4894 0.1075 0.220 Uiso 0.529 1 calc R U P A 1
C9 C 0.4777(18) 0.5350(11) 0.313(2) 0.112(6) Uani 0.529 1 d . U P A 1
H9A H 0.5096 0.5264 0.3855 0.168 Uiso 0.529 1 calc R U P A 1
H9B H 0.4248 0.4954 0.2887 0.168 Uiso 0.529 1 calc R U P A 1
H9C H 0.4451 0.5861 0.3041 0.168 Uiso 0.529 1 calc R U P A 1
C10 C 0.627(2) 0.4566(16) 0.286(3) 0.198(16) Uani 0.529 1 d . U P A 1
H10A H 0.6449 0.4517 0.3604 0.297 Uiso 0.529 1 calc R U P A 1
H10B H 0.6915 0.4603 0.2628 0.297 Uiso 0.529 1 calc R U P A 1
H10C H 0.5875 0.4112 0.2558 0.297 Uiso 0.529 1 calc R U P A 1
C8B C 0.480(3) 0.5476(19) 0.161(3) 0.19(2) Uani 0.4709 1 d . U P A 2
H8BA H 0.4338 0.5881 0.1748 0.284 Uiso 0.4709 1 calc R U P A 2
H8BB H 0.4394 0.5009 0.1380 0.284 Uiso 0.4709 1 calc R U P A 2
H8BC H 0.5135 0.5651 0.1082 0.284 Uiso 0.4709 1 calc R U P A 2
C9B C 0.505(4) 0.537(3) 0.345(5) 0.29(3) Uani 0.4709 1 d . U P A 2
H9BA H 0.5581 0.5453 0.4090 0.436 Uiso 0.4709 1 calc R U P A 2
H9BB H 0.4674 0.4891 0.3502 0.436 Uiso 0.4709 1 calc R U P A 2
H9BC H 0.4565 0.5804 0.3333 0.436 Uiso 0.4709 1 calc R U P A 2
C10B C 0.6081(16) 0.4497(12) 0.257(2) 0.089(6) Uani 0.4709 1 d . U P A 2
H10D H 0.6606 0.4427 0.3214 0.133 Uiso 0.4709 1 calc R U P A 2
H10E H 0.6408 0.4438 0.2004 0.133 Uiso 0.4709 1 calc R U P A 2
H10F H 0.5531 0.4109 0.2520 0.133 Uiso 0.4709 1 calc R U P A 2
C13 C 0.9265(8) 0.6201(6) -0.0193(7) 0.167(4) Uani 1 1 d . . . . .
H13A H 0.9876 0.6264 0.0377 0.250 Uiso 1 1 calc R U . . .
H13B H 0.9133 0.6684 -0.0580 0.250 Uiso 1 1 calc R U . . .
H13C H 0.9394 0.5786 -0.0635 0.250 Uiso 1 1 calc R U . . .
C16 C 0.5092(7) 0.7500 0.5116(10) 0.147(5) Uani 1 2 d S T P . .
H16A H 0.4937 0.7974 0.4714 0.220 Uiso 1 1 d R U . . .
H16C H 0.4651 0.7500 0.5598 0.220 Uiso 1 2 d R U P . .
C14 C 0.7310(7) 0.6262(5) -0.0508(6) 0.154(4) Uani 1 1 d . . . . .
H14A H 0.6719 0.6138 -0.0221 0.230 Uiso 1 1 calc R U . . .
H14B H 0.7226 0.5999 -0.1161 0.230 Uiso 1 1 calc R U . . .
H14C H 0.7338 0.6821 -0.0608 0.230 Uiso 1 1 calc R U . . .
C17 C 0.6509(8) 0.6780(5) 0.6330(7) 0.160(4) Uani 1 1 d . . . . .
H17A H 0.7268 0.6727 0.6566 0.240 Uiso 1 1 calc R U . . .
H17B H 0.6225 0.6333 0.5912 0.240 Uiso 1 1 calc R U . . .
H17C H 0.6202 0.6807 0.6916 0.240 Uiso 1 1 calc R U . . .
C19 C 0.9784(19) 0.7500 0.7482(11) 0.147(10) Uani 0.5767 2 d S TU P B 1
H19A H 0.9060 0.7500 0.7081 0.221 Uiso 0.5767 2 d R U P B 1
H19B H 0.9912 0.7038 0.7911 0.221 Uiso 0.5767 1 d R U P B 1
C20 C 1.1177(15) 0.6761(11) 0.6910(10) 0.134(8) Uani 0.5767 1 d . U P B 1
H20A H 1.0729 0.6338 0.6580 0.200 Uiso 0.5767 1 calc R U P B 1
H20B H 1.1429 0.6651 0.7636 0.200 Uiso 0.5767 1 calc R U P B 1
H20C H 1.1773 0.6813 0.6605 0.200 Uiso 0.5767 1 calc R U P B 1
C19B C 1.1740(15) 0.7500 0.6575(18) 0.133(11) Uani 0.4233 2 d S TU P B 2
H19D H 1.1701 0.7500 0.5863 0.200 Uiso 0.4233 2 d R U P B 2
H19E H 1.2109 0.7038 0.6904 0.200 Uiso 0.4233 1 d R U P B 2
C20B C 1.045(2) 0.6786(15) 0.7284(15) 0.165(13) Uani 0.4233 1 d . U P B 2
H20D H 1.0354 0.6901 0.7962 0.248 Uiso 0.4233 1 calc R U P B 2
H20E H 1.1076 0.6470 0.7346 0.248 Uiso 0.4233 1 calc R U P B 2
H20F H 0.9841 0.6505 0.6893 0.248 Uiso 0.4233 1 calc R U P B 2
C3 C 1.2495(4) 0.5941(4) 0.4272(5) 0.0973(19) Uani 1 1 d . U . . .
H3A H 1.2503 0.6130 0.4953 0.146 Uiso 1 1 calc R U . . .
H3B H 1.2535 0.6379 0.3827 0.146 Uiso 1 1 calc R U . . .
H3C H 1.3093 0.5599 0.4308 0.146 Uiso 1 1 calc R U . . .
C4 C 1.1460(5) 0.5117(4) 0.2794(4) 0.0918(18) Uani 1 1 d . U . . .
H4A H 1.1614 0.5516 0.2341 0.138 Uiso 1 1 calc R U . . .
H4B H 1.0775 0.4891 0.2493 0.138 Uiso 1 1 calc R U . . .
H4C H 1.1994 0.4713 0.2890 0.138 Uiso 1 1 calc R U . . .
C5 C 1.1330(5) 0.4862(3) 0.4622(5) 0.0916(18) Uani 1 1 d . U . . .
H5A H 1.1310 0.5115 0.5262 0.137 Uiso 1 1 calc R U . . .
H5B H 1.1921 0.4504 0.4739 0.137 Uiso 1 1 calc R U . . .
H5C H 1.0680 0.4576 0.4364 0.137 Uiso 1 1 calc R U . . .
C64 C 0.190(2) 0.7500 0.146(3) 0.189(14) Uani 0.5 2 d DS TU P C 1
H64A H 0.1278 0.7500 0.1683 0.227 Uiso 0.5 2 calc R U P C 1
C66 C 0.3741(18) 0.7500 0.1687(16) 0.118(8) Uani 0.5 2 d DS TU P C 1
H66A H 0.4414 0.7500 0.2137 0.142 Uiso 0.5 2 calc R U P C 1
C61 C 0.373(2) 0.7500 0.0687(19) 0.207(16) Uani 0.5 2 d DS TU P C 1
C67 C 0.478(2) 0.7500 0.032(3) 0.30(3) Uani 0.5 2 d DS TU P C 1
H67A H 0.5535 0.7500 0.0574 0.362 Uiso 0.5 2 d R U P C 1
H67B H 0.4559 0.7038 -0.0095 0.362 Uiso 0.5 1 d R U P C 1
C62 C 0.278(2) 0.7500 -0.0023(19) 0.241(19) Uani 0.5 2 d DS TU P C 1
H62A H 0.2715 0.7500 -0.0734 0.289 Uiso 0.5 2 calc R U P C 1
C63 C 0.189(2) 0.7500 0.043(2) 0.24(2) Uani 0.5 2 d DS TU P C 1
H63A H 0.1224 0.7500 -0.0031 0.283 Uiso 0.5 2 calc R U P C 1
C65 C 0.290(3) 0.7500 0.2160(18) 0.193(16) Uani 0.5 2 d DS TU P C 1
H65A H 0.2997 0.7500 0.2875 0.231 Uiso 0.5 2 calc R U P C 1

loop_
_atom_site_aniso_label
_atom_site_aniso_U_11
_atom_site_aniso_U_22
_atom_site_aniso_U_33
_atom_site_aniso_U_23
_atom_site_aniso_U_13
_atom_site_aniso_U_12
Ti1 0.0367(4) 0.0359(4) 0.0276(4) 0.000 0.0043(3) 0.000
Ti2 0.0365(4) 0.0398(5) 0.0343(4) 0.000 0.0143(3) 0.000
Ti3 0.0364(4) 0.0480(4) 0.0338(4) -0.0112(2) 0.0105(2) -0.0032(2)
O1 0.0260(13) 0.0423(16) 0.0340(15) 0.000 0.0083(11) 0.000
O2 0.0364(11) 0.0305(10) 0.0340(11) 0.0011(8) 0.0105(9) -0.0005(8)
O3 0.0302(14) 0.0492(18) 0.0337(15) 0.000 0.0064(12) 0.000
O4 0.0442(13) 0.0436(13) 0.0475(14) 0.0040(10) 0.0048(10) 0.0072(9)
O5 0.0456(13) 0.0443(13) 0.0604(15) -0.0075(11) 0.0179(12) 0.0046(10)
O6 0.0455(13) 0.0546(15) 0.0597(16) -0.0209(12) 0.0146(11) -0.0118(11)
O7 0.0410(12) 0.0504(14) 0.0548(15) -0.0049(11) 0.0160(11) -0.0088(10)
O10 0.062(2) 0.060(2) 0.0286(16) 0.000 -0.0003(15) 0.000
O9 0.060(2) 0.058(2) 0.0454(19) 0.000 0.0286(17) 0.000
O8 0.0519(15) 0.083(2) 0.0417(13) -0.0238(13) 0.0131(11) -0.0042(13)
C1 0.0445(17) 0.0429(18) 0.0508(19) 0.0071(14) 0.0201(15) 0.0062(14)
C6 0.0441(18) 0.055(2) 0.051(2) -0.0068(16) 0.0108(15) -0.0124(15)
C2 0.056(2) 0.062(2) 0.061(2) 0.0070(18) 0.0229(18) 0.0198(18)
C15 0.071(3) 0.065(3) 0.057(3) 0.000 0.042(3) 0.000
C7 0.050(2) 0.065(3) 0.084(3) -0.012(2) 0.015(2) -0.0177(19)
C18 0.082(4) 0.082(4) 0.032(3) 0.000 -0.009(3) 0.000
C11 0.104(4) 0.084(3) 0.041(2) -0.028(2) 0.024(2) -0.016(3)
C12 0.184(8) 0.083(4) 0.120(5) -0.039(4) 0.062(5) -0.007(4)
C8 0.123(18) 0.23(3) 0.076(8) -0.037(11) 0.002(10) -0.119(17)
C9 0.096(9) 0.081(8) 0.192(17) -0.054(10) 0.099(11) -0.062(9)
C10 0.17(2) 0.069(12) 0.32(4) 0.026(18) -0.01(2) -0.059(12)
C8B 0.12(2) 0.136(19) 0.23(4) 0.06(2) -0.10(2) -0.076(16)
C9B 0.27(4) 0.25(3) 0.46(7) -0.25(4) 0.29(5) -0.23(3)
C10B 0.072(8) 0.053(8) 0.157(14) -0.047(8) 0.058(9) -0.030(6)
C13 0.218(10) 0.171(8) 0.165(8) -0.085(7) 0.150(8) -0.066(7)
C16 0.061(5) 0.226(15) 0.164(11) 0.000 0.048(6) 0.000
C14 0.181(9) 0.137(7) 0.096(5) -0.018(5) -0.055(5) -0.028(6)
C17 0.205(9) 0.139(6) 0.186(9) 0.089(6) 0.143(8) 0.044(6)
C19 0.152(18) 0.27(3) 0.032(7) 0.000 0.037(9) 0.000
C20 0.171(17) 0.145(13) 0.058(7) -0.002(7) -0.025(8) 0.081(13)
C19B 0.050(10) 0.24(4) 0.083(15) 0.000 -0.027(10) 0.000
C20B 0.24(4) 0.15(2) 0.062(12) 0.052(13) -0.054(15) -0.05(2)
C3 0.048(2) 0.121(5) 0.123(5) 0.000(4) 0.022(3) 0.014(3)
C4 0.091(4) 0.110(4) 0.083(3) -0.005(3) 0.038(3) 0.046(3)
C5 0.102(4) 0.078(3) 0.107(4) 0.037(3) 0.050(3) 0.036(3)
C64 0.23(3) 0.105(18) 0.23(3) 0.000 0.05(3) 0.000
C66 0.140(16) 0.066(9) 0.099(13) 0.000 -0.065(12) 0.000
C61 0.30(4) 0.060(12) 0.26(4) 0.000 0.08(3) 0.000
C67 0.23(4) 0.09(2) 0.54(8) 0.000 0.02(5) 0.000
C62 0.19(3) 0.30(3) 0.15(2) 0.000 -0.11(2) 0.000
C63 0.14(3) 0.29(4) 0.21(3) 0.000 -0.09(2) 0.000
C65 0.34(4) 0.048(10) 0.16(2) 0.000 0.00(3) 0.000

loop_
_atom_type_symbol
_atom_type_description
_atom_type_scat_dispersion_real
_atom_type_scat_dispersion_imag
_atom_type_scat_source
C C 0.0033 0.0016 'International Tables Vol C Tables 4.2.6.8 and 6.1.1.4'
H H 0.0000 0.0000 'International Tables Vol C Tables 4.2.6.8 and 6.1.1.4'
O O 0.0106 0.0060 'International Tables Vol C Tables 4.2.6.8 and 6.1.1.4'
Ti Ti 0.2776 0.4457 'International Tables Vol C Tables 4.2.6.8 and 6.1.1.4'

loop_
_geom_angle_atom_site_label_1
_geom_angle_atom_site_label_2
_geom_angle_atom_site_label_3
_geom_angle
_geom_angle_site_symmetry_1
_geom_angle_site_symmetry_3
O10 Ti1 O2 105.32(12) . 4_575
O10 Ti1 O2 105.32(12) . .
O2 Ti1 O2 81.17(13) 4_575 .
O10 Ti1 O4 92.54(12) . .
O2 Ti1 O4 161.57(10) 4_575 .
O2 Ti1 O4 89.89(10) . .
O10 Ti1 O4 92.54(12) . 4_575
O2 Ti1 O4 89.88(10) 4_575 4_575
O2 Ti1 O4 161.57(10) . 4_575
O4 Ti1 O4 93.89(14) . 4_575
O10 Ti1 O1 170.38(16) . .
O2 Ti1 O1 81.87(9) 4_575 .
O2 Ti1 O1 81.87(9) . .
O4 Ti1 O1 80.93(9) . .
O4 Ti1 O1 80.93(9) 4_575 .
O10 Ti1 Ti2 105.53(14) . .
O2 Ti1 Ti2 40.82(6) 4_575 .
O2 Ti1 Ti2 40.82(6) . .
O4 Ti1 Ti2 130.13(7) . .
O4 Ti1 Ti2 130.13(7) 4_575 .
O1 Ti1 Ti2 84.09(8) . .
O10 Ti1 Ti3 146.66(7) . 4_575
O2 Ti1 Ti3 43.62(7) 4_575 4_575
O2 Ti1 Ti3 84.24(7) . 4_575
O4 Ti1 Ti3 119.76(8) . 4_575
O4 Ti1 Ti3 78.22(8) 4_575 4_575
O1 Ti1 Ti3 38.85(5) . 4_575
Ti2 Ti1 Ti3 61.14(3) . 4_575
O10 Ti1 Ti3 146.66(7) . .
O2 Ti1 Ti3 84.24(7) 4_575 .
O2 Ti1 Ti3 43.62(7) . .
O4 Ti1 Ti3 78.22(8) . .
O4 Ti1 Ti3 119.76(8) 4_575 .
O1 Ti1 Ti3 38.85(5) . .
Ti2 Ti1 Ti3 61.14(3) . .
Ti3 Ti1 Ti3 57.28(3) 4_575 .
O9 Ti2 O2 104.69(12) . .
O9 Ti2 O2 104.69(12) . 4_575
O2 Ti2 O2 81.09(13) . 4_575
O9 Ti2 O7 91.34(12) . 4_575
O2 Ti2 O7 162.55(10) . 4_575
O2 Ti2 O7 88.29(10) 4_575 4_575
O9 Ti2 O7 91.34(12) . .
O2 Ti2 O7 88.29(10) . .
O2 Ti2 O7 162.54(10) 4_575 .
O7 Ti2 O7 98.36(15) 4_575 .
O9 Ti2 O3 170.39(16) . .
O2 Ti2 O3 82.51(9) . .
O2 Ti2 O3 82.51(9) 4_575 .
O7 Ti2 O3 82.41(9) 4_575 .
O7 Ti2 O3 82.41(9) . .
O9 Ti2 Ti1 104.68(14) . .
O2 Ti2 Ti1 40.78(6) . .
O2 Ti2 Ti1 40.78(6) 4_575 .
O7 Ti2 Ti1 128.76(7) 4_575 .
O7 Ti2 Ti1 128.76(7) . .
O3 Ti2 Ti1 84.94(9) . .
O9 Ti2 Ti3 146.34(7) . 4_575
O2 Ti2 Ti3 84.49(7) . 4_575
O2 Ti2 Ti3 43.85(7) 4_575 4_575
O7 Ti2 Ti3 78.28(7) 4_575 4_575
O7 Ti2 Ti3 121.64(8) . 4_575
O3 Ti2 Ti3 39.24(6) . 4_575
Ti1 Ti2 Ti3 61.46(3) . 4_575
O9 Ti2 Ti3 146.34(7) . .
O2 Ti2 Ti3 43.85(7) . .
O2 Ti2 Ti3 84.49(7) 4_575 .
O7 Ti2 Ti3 121.64(8) 4_575 .
O7 Ti2 Ti3 78.28(7) . .
O3 Ti2 Ti3 39.24(6) . .
Ti1 Ti2 Ti3 61.47(3) . .
Ti3 Ti2 Ti3 57.48(3) 4_575 .
O8 Ti3 O1 104.58(13) . .
O8 Ti3 O3 102.62(14) . .
O1 Ti3 O3 81.29(10) . .
O8 Ti3 O6 92.09(13) . .
O1 Ti3 O6 162.47(11) . .
O3 Ti3 O6 89.89(10) . .
O8 Ti3 O5 93.44(13) . .
O1 Ti3 O5 88.05(10) . .
O3 Ti3 O5 162.51(12) . .
O6 Ti3 O5 96.49(11) . .
O8 Ti3 O2 172.70(12) . .
O1 Ti3 O2 81.93(11) . .
O3 Ti3 O2 81.44(11) . .
O6 Ti3 O2 81.78(10) . .
O5 Ti3 O2 83.37(10) . .
O8 Ti3 Ti3 102.63(11) . 4_575
O1 Ti3 Ti3 40.74(7) . 4_575
O3 Ti3 Ti3 41.14(7) . 4_575
O6 Ti3 Ti3 130.67(8) . 4_575
O5 Ti3 Ti3 128.56(7) . 4_575
O2 Ti3 Ti3 84.44(6) . 4_575
O8 Ti3 Ti2 143.58(10) . .
O1 Ti3 Ti2 84.21(8) . .
O3 Ti3 Ti2 42.90(9) . .
O6 Ti3 Ti2 79.06(7) . .
O5 Ti3 Ti2 122.48(8) . .
O2 Ti3 Ti2 39.11(6) . .
Ti3 Ti3 Ti2 61.259(15) 4_575 .
O8 Ti3 Ti1 146.84(10) . .
O1 Ti3 Ti1 43.66(9) . .
O3 Ti3 Ti1 84.03(9) . .
O6 Ti3 Ti1 120.63(8) . .
O5 Ti3 Ti1 78.70(8) . .
O2 Ti3 Ti1 38.88(6) . .
Ti3 Ti3 Ti1 61.357(16) 4_575 .
Ti2 Ti3 Ti1 57.40(3) . .
Ti3 O1 Ti3 98.51(13) 4_575 .
Ti3 O1 Ti1 97.49(10) 4_575 .
Ti3 O1 Ti1 97.49(10) . .
Ti1 O2 Ti2 98.40(10) . .
Ti1 O2 Ti3 97.50(9) . .
Ti2 O2 Ti3 97.04(9) . .
Ti3 O3 Ti3 97.71(13) 4_575 .
Ti3 O3 Ti2 97.87(11) 4_575 .
Ti3 O3 Ti2 97.87(11) . .
C1 O4 Ti1 129.4(2) . .
C1 O5 Ti3 126.8(2) . .
C6 O6 Ti3 128.8(2) . .
C6 O7 Ti2 128.1(2) . .
C18 O10 Ti1 158.0(4) . .
C15 O9 Ti2 163.4(4) . .
C11 O8 Ti3 161.2(3) . .
O4 C1 O5 124.3(3) . .
O4 C1 C2 118.1(3) . .
O5 C1 C2 117.5(3) . .
O6 C6 O7 123.6(3) . .
O6 C6 C7 116.7(3) . .
O7 C6 C7 119.7(3) . .
C5 C2 C4 111.9(5) . .
C5 C2 C3 108.6(4) . .
C4 C2 C3 110.6(4) . .
C5 C2 C1 107.0(3) . .
C4 C2 C1 110.1(3) . .
C3 C2 C1 108.6(4) . .
O9 C15 C17 107.9(4) . .
O9 C15 C17 107.9(4) . 4_575
C17 C15 C17 113.3(10) . 4_575
O9 C15 C16 106.3(6) . .
C17 C15 C16 110.5(5) . .
C17 C15 C16 110.5(5) 4_575 .
C8B C7 C10B 114.3(18) . .
C9 C7 C10 109.3(16) . .
C9 C7 C6 114.8(9) . .
C8B C7 C6 109.8(12) . .
C10B C7 C6 114.1(7) . .
C10 C7 C6 103.6(10) . .
C9 C7 C8 113.4(16) . .
C10 C7 C8 113.2(19) . .
C6 C7 C8 102.1(10) . .
C8B C7 C9B 107(3) . .
C10B C7 C9B 108(2) . .
C6 C7 C9B 103.2(12) . .
C20B C18 C20B 117(3) 4_575 .
C20B C18 O10 110.5(9) 4_575 .
C20B C18 O10 110.6(9) . .
O10 C18 C20 107.7(6) . 4_575
O10 C18 C20 107.7(6) . .
C20 C18 C20 116.9(19) 4_575 .
O10 C18 C19 104.6(9) . .
C20 C18 C19 109.6(9) 4_575 .
C20 C18 C19 109.6(9) . .
C20B C18 C19B 107.1(15) 4_575 .
C20B C18 C19B 107.1(15) . .
O10 C18 C19B 102.9(9) . .
O8 C11 C12 109.5(4) . .
O8 C11 C14 107.6(5) . .
C12 C11 C14 109.2(6) . .
O8 C11 C13 106.3(5) . .
C12 C11 C13 112.7(7) . .
C14 C11 C13 111.3(7) . .
C11 C12 H12A 109.5 . .
C11 C12 H12B 109.5 . .
H12A C12 H12B 109.5 . .
C11 C12 H12C 109.5 . .
H12A C12 H12C 109.5 . .
H12B C12 H12C 109.5 . .
C7 C8 H8A 109.5 . .
C7 C8 H8B 109.5 . .
H8A C8 H8B 109.5 . .
C7 C8 H8C 109.5 . .
H8A C8 H8C 109.5 . .
H8B C8 H8C 109.5 . .
C7 C9 H9A 109.5 . .
C7 C9 H9B 109.5 . .
H9A C9 H9B 109.5 . .
C7 C9 H9C 109.5 . .
H9A C9 H9C 109.5 . .
H9B C9 H9C 109.5 . .
C7 C10 H10A 109.5 . .
C7 C10 H10B 109.5 . .
H10A C10 H10B 109.5 . .
C7 C10 H10C 109.5 . .
H10A C10 H10C 109.5 . .
H10B C10 H10C 109.5 . .
C7 C8B H8BA 109.5 . .
C7 C8B H8BB 109.5 . .
H8BA C8B H8BB 109.5 . .
C7 C8B H8BC 109.5 . .
H8BA C8B H8BC 109.5 . .
H8BB C8B H8BC 109.5 . .
C7 C9B H9BA 109.5 . .
C7 C9B H9BB 109.5 . .
H9BA C9B H9BB 109.5 . .
C7 C9B H9BC 109.5 . .
H9BA C9B H9BC 109.5 . .
H9BB C9B H9BC 109.5 . .
C7 C10B H10D 109.5 . .
C7 C10B H10E 109.5 . .
H10D C10B H10E 109.5 . .
C7 C10B H10F 109.5 . .
H10D C10B H10F 109.5 . .
H10E C10B H10F 109.5 . .
C11 C13 H13A 109.5 . .
C11 C13 H13B 109.5 . .
H13A C13 H13B 109.5 . .
C11 C13 H13C 109.5 . .
H13A C13 H13C 109.5 . .
H13B C13 H13C 109.5 . .
C15 C16 H16A 109.7 . .
C15 C16 H16C 109.0 . .
H16A C16 H16C 107.2 . .
C11 C14 H14A 109.5 . .
C11 C14 H14B 109.5 . .
H14A C14 H14B 109.5 . .
C11 C14 H14C 109.5 . .
H14A C14 H14C 109.5 . .
H14B C14 H14C 109.5 . .
C15 C17 H17A 109.5 . .
C15 C17 H17B 109.5 . .
H17A C17 H17B 109.5 . .
C15 C17 H17C 109.5 . .
H17A C17 H17C 109.5 . .
H17B C17 H17C 109.5 . .
C18 C19 H19A 110.9 . .
C18 C19 H19B 108.8 . .
H19A C19 H19B 109.5 . .
C18 C20 H20A 109.5 . .
C18 C20 H20B 109.5 . .
H20A C20 H20B 109.5 . .
C18 C20 H20C 109.5 . .
H20A C20 H20C 109.5 . .
H20B C20 H20C 109.5 . .
C18 C19B H19D 110.1 . .
C18 C19B H19E 108.1 . .
H19D C19B H19E 110.9 . .
C18 C20B H20D 109.5 . .
C18 C20B H20E 109.5 . .
H20D C20B H20E 109.5 . .
C18 C20B H20F 109.5 . .
H20D C20B H20F 109.5 . .
H20E C20B H20F 109.5 . .
C2 C3 H3A 109.5 . .
C2 C3 H3B 109.5 . .
H3A C3 H3B 109.5 . .
C2 C3 H3C 109.5 . .
H3A C3 H3C 109.5 . .
H3B C3 H3C 109.5 . .
C2 C4 H4A 109.5 . .
C2 C4 H4B 109.5 . .
H4A C4 H4B 109.5 . .
C2 C4 H4C 109.5 . .
H4A C4 H4C 109.5 . .
H4B C4 H4C 109.5 . .
C2 C5 H5A 109.5 . .
C2 C5 H5B 109.5 . .
H5A C5 H5B 109.5 . .
C2 C5 H5C 109.5 . .
H5A C5 H5C 109.5 . .
H5B C5 H5C 109.5 . .
C63 C64 C65 116.7(17) . .
C63 C64 H64A 121.6 . .
C65 C64 H64A 121.6 . .
C61 C66 C65 129.8(17) . .
C61 C66 H66A 115.1 . .
C65 C66 H66A 115.1 . .
C66 C61 C62 119.0(19) . .
C66 C61 C67 121.4(18) . .
C62 C61 C67 119.7(17) . .
C61 C67 H67A 142.1 . .
C61 C67 H67B 91.5 . .
H67A C67 H67B 109.5 . .
C61 C62 C63 113(2) . .
C61 C62 H62A 123.3 . .
C63 C62 H62A 123.3 . .
C64 C63 C62 127.7(19) . .
C64 C63 H63A 116.1 . .
C62 C63 H63A 116.1 . .
C66 C65 C64 113.5(16) . .
C66 C65 H65A 123.3 . .
C64 C65 H65A 123.3 . .

loop_
_geom_bond_atom_site_label_1
_geom_bond_atom_site_label_2
_geom_bond_distance
_geom_bond_site_symmetry_2
Ti1 O10 1.752(3) .
Ti1 O2 1.915(2) 4_575
Ti1 O2 1.915(2) .
Ti1 O4 2.033(2) .
Ti1 O4 2.033(2) 4_575
Ti1 O1 2.106(3) .
Ti1 Ti2 2.9006(13) .
Ti1 Ti3 3.0249(11) 4_575
Ti1 Ti3 3.0249(11) .
Ti2 O9 1.761(3) .
Ti2 O2 1.917(2) .
Ti2 O2 1.917(2) 4_575
Ti2 O7 2.064(2) 4_575
Ti2 O7 2.064(2) .
Ti2 O3 2.072(3) .
Ti2 Ti3 3.0154(10) 4_575
Ti2 Ti3 3.0154(10) .
Ti3 O8 1.756(2) .
Ti3 O1 1.9139(19) .
Ti3 O3 1.925(2) .
Ti3 O6 2.032(3) .
Ti3 O5 2.043(3) .
Ti3 O2 2.105(2) .
Ti3 Ti3 2.8999(13) 4_575
O1 Ti3 1.9138(19) 4_575
O3 Ti3 1.925(2) 4_575
O4 C1 1.254(4) .
O5 C1 1.270(4) .
O6 C6 1.268(4) .
O7 C6 1.268(5) .
O10 C18 1.422(6) .
O9 C15 1.414(6) .
O8 C11 1.408(4) .
C1 C2 1.536(5) .
C6 C7 1.517(5) .
C2 C5 1.522(6) .
C2 C4 1.519(6) .
C2 C3 1.544(7) .
C15 C17 1.464(7) .
C15 C17 1.464(7) 4_575
C15 C16 1.524(12) .
C7 C9 1.48(2) .
C7 C8B 1.44(3) .
C7 C10B 1.50(2) .
C7 C10 1.52(3) .
C7 C8 1.57(2) .
C7 C9B 1.55(5) .
C18 C20B 1.42(2) 4_575
C18 C20B 1.42(2) .
C18 C20 1.472(14) 4_575
C18 C20 1.472(14) .
C18 C19 1.546(18) .
C18 C19B 1.61(2) .
C11 C12 1.465(9) .
C11 C14 1.480(9) .
C11 C13 1.507(8) .
C12 H12A 0.9600 .
C12 H12B 0.9600 .
C12 H12C 0.9600 .
C8 H8A 0.9600 .
C8 H8B 0.9600 .
C8 H8C 0.9600 .
C9 H9A 0.9600 .
C9 H9B 0.9600 .
C9 H9C 0.9600 .
C10 H10A 0.9600 .
C10 H10B 0.9600 .
C10 H10C 0.9600 .
C8B H8BA 0.9600 .
C8B H8BB 0.9600 .
C8B H8BC 0.9600 .
C9B H9BA 0.9600 .
C9B H9BB 0.9600 .
C9B H9BC 0.9600 .
C10B H10D 0.9600 .
C10B H10E 0.9600 .
C10B H10F 0.9600 .
C13 H13A 0.9600 .
C13 H13B 0.9600 .
C13 H13C 0.9600 .
C16 H16A 0.9601 .
C16 H16C 0.9589 .
C14 H14A 0.9600 .
C14 H14B 0.9600 .
C14 H14C 0.9600 .
C17 H17A 0.9600 .
C17 H17B 0.9600 .
C17 H17C 0.9600 .
C19 H19A 0.9600 .
C19 H19B 0.9601 .
C20 H20A 0.9600 .
C20 H20B 0.9600 .
C20 H20C 0.9600 .
C19B H19D 0.9374 .
C19B H19E 0.9656 .
C20B H20D 0.9600 .
C20B H20E 0.9600 .
C20B H20F 0.9600 .
C3 H3A 0.9600 .
C3 H3B 0.9600 .
C3 H3C 0.9600 .
C4 H4A 0.9600 .
C4 H4B 0.9600 .
C4 H4C 0.9600 .
C5 H5A 0.9600 .
C5 H5B 0.9600 .
C5 H5C 0.9600 .
C64 C63 1.368(17) .
C64 C65 1.401(17) .
C64 H64A 0.9300 .
C66 C61 1.328(16) .
C66 C65 1.380(17) .
C66 H66A 0.9300 .
C61 C62 1.356(17) .
C61 C67 1.551(16) .
C67 H67A 0.9600 .
C67 H67B 0.9601 .
C62 C63 1.423(5) .
C62 H62A 0.9300 .
C63 H63A 0.9300 .
C65 H65A 0.9300 .

loop_
_geom_torsion_atom_site_label_1
_geom_torsion_atom_site_label_2
_geom_torsion_atom_site_label_3
_geom_torsion_atom_site_label_4
_geom_torsion
_geom_torsion_site_symmetry_1
_geom_torsion_site_symmetry_4
O2 Ti1 O10 C18 -137.58(7) 4_575 .
O2 Ti1 O10 C18 137.58(7) . .
O4 Ti1 O10 C18 47.01(7) . .
O4 Ti1 O10 C18 -47.01(7) 4_575 .
Ti2 Ti1 O10 C18 180.000(3) . .
Ti3 Ti1 O10 C18 -119.29(18) 4_575 .
Ti3 Ti1 O10 C18 119.29(18) . .
O2 Ti2 O9 C15 -137.78(7) . .
O2 Ti2 O9 C15 137.78(7) 4_575 .
O7 Ti2 O9 C15 49.20(7) 4_575 .
O7 Ti2 O9 C15 -49.20(7) . .
Ti1 Ti2 O9 C15 180.000(5) . .
Ti3 Ti2 O9 C15 119.84(18) 4_575 .
Ti3 Ti2 O9 C15 -119.84(18) . .
O1 Ti3 O8 C11 154.5(9) . .
O3 Ti3 O8 C11 -121.3(10) . .
O6 Ti3 O8 C11 -31.0(10) . .
O5 Ti3 O8 C11 65.7(10) . .
Ti3 Ti3 O8 C11 -163.5(9) 4_575 .
Ti2 Ti3 O8 C11 -105.3(10) . .
Ti1 Ti3 O8 C11 140.2(9) . .
Ti1 O4 C1 O5 -3.1(5) . .
Ti1 O4 C1 C2 179.2(2) . .
Ti3 O5 C1 O4 18.1(5) . .
Ti3 O5 C1 C2 -164.2(2) . .
Ti3 O6 C6 O7 -6.7(6) . .
Ti3 O6 C6 C7 172.3(3) . .
Ti2 O7 C6 O6 -9.4(6) . .
Ti2 O7 C6 C7 171.7(3) . .
O4 C1 C2 C5 87.5(5) . .
O5 C1 C2 C5 -90.4(5) . .
O4 C1 C2 C4 -150.7(4) . .
O5 C1 C2 C4 31.4(5) . .
O4 C1 C2 C3 -29.5(5) . .
O5 C1 C2 C3 152.6(4) . .
Ti2 O9 C15 C17 118.6(6) . .
Ti2 O9 C15 C17 -118.6(6) . 4_575
Ti2 O9 C15 C16 0.000(5) . .
O6 C6 C7 C9 165.9(13) . .
O7 C6 C7 C9 -15.1(14) . .
O6 C6 C7 C8B -95.7(19) . .
O7 C6 C7 C8B 83.3(19) . .
O6 C6 C7 C10B 34.1(12) . .
O7 C6 C7 C10B -146.9(12) . .
O6 C6 C7 C10 46.8(15) . .
O7 C6 C7 C10 -134.2(15) . .
O6 C6 C7 C8 -70.9(14) . .
O7 C6 C7 C8 108.1(14) . .
O6 C6 C7 C9B 151(3) . .
O7 C6 C7 C9B -30(3) . .
Ti1 O10 C18 C20B 114.1(17) . 4_575
Ti1 O10 C18 C20B -114.1(17) . .
Ti1 O10 C18 C20 63.4(10) . 4_575
Ti1 O10 C18 C20 -63.4(10) . .
Ti1 O10 C18 C19 180.000(4) . .
Ti1 O10 C18 C19B 0.000(5) . .
Ti3 O8 C11 C12 -13.5(13) . .
Ti3 O8 C11 C14 105.1(10) . .
Ti3 O8 C11 C13 -135.5(9) . .
C65 C66 C61 C62 0.000(3) . .
C65 C66 C61 C67 180.000(1) . .
C66 C61 C62 C63 0.000(2) . .
C67 C61 C62 C63 180.000(1) . .
C65 C64 C63 C62 0.000(2) . .
C61 C62 C63 C64 0.000(1) . .
C61 C66 C65 C64 0.000(4) . .
C63 C64 C65 C66 0.000(2) . .
